data_7028760
loop_
_publ_author_name
'Mulyana, Yanyan'
'Alley, Kerwyn G.'
'Davies, Kristian M.'
'Abrahams, Brendan F.'
'Moubaraki, Boujemaa'
'Murray, Keith S.'
'Boskovic, Colette'

_publ_section_title
;
 Dinuclear cobalt(ii) and cobalt(iii) complexes of bis-bidentate
 napthoquinone ligands.
;
_journal_issue 6
_journal_name_full 'Dalton transactions (Cambridge, England : 2003)'
_journal_page_first 2499
_journal_page_last 2511
_journal_paper_doi 10.1039/c3dt52811a
_journal_volume 43
_journal_year 2014
_chemical_formula_sum 'C65 H62 Co2 F24 N8 O9 P4'
_chemical_formula_weight 1796.97
_chemical_name_systematic
;
 ?
;
_space_group_IT_number 14
_symmetry_cell_setting monoclinic
_symmetry_space_group_name_Hall '-P 2ybc'
_symmetry_space_group_name_H-M 'P 1 21/c 1'
_atom_sites_solution_hydrogens geom
_atom_sites_solution_primary direct
_atom_sites_solution_secondary difmap
_audit_creation_method SHELXL-97
_cell_angle_alpha 90.00
_cell_angle_beta 100.386(2)
_cell_angle_gamma 90.00
_cell_formula_units_Z 4
_cell_length_a 16.9097(4)
_cell_length_b 32.8461(8)
_cell_length_c 13.4958(3)
_cell_measurement_reflns_used 6923
_cell_measurement_temperature 130(2)
_cell_measurement_theta_max 51.27
_cell_measurement_theta_min 2.69
_cell_volume 7373.0(3)
_computing_cell_refinement
;
CrysAlisPro, Oxford Diffraction Ltd.,
Version 1.171.34.36 (release 02-08-2010 CrysAlis171 .NET)
(compiled Aug  2 2010,13:00:58)
;
_computing_data_collection
;
CrysAlisPro, Oxford Diffraction Ltd.,
Version 1.171.34.36 (release 02-08-2010 CrysAlis171 .NET)
(compiled Aug  2 2010,13:00:58)
;
_computing_data_reduction
;
CrysAlisPro, Oxford Diffraction Ltd.,
Version 1.171.34.36 (release 02-08-2010 CrysAlis171 .NET)
(compiled Aug  2 2010,13:00:58)
;
_computing_molecular_graphics Crystalmaker
_computing_publication_material 'SHELXL-97 (Sheldrick, 1997)'
_computing_structure_refinement 'SHELXL-97 (Sheldrick, 1997)'
_computing_structure_solution 'SHELXS-97 (Sheldrick, 1997)'
_diffrn_ambient_temperature 130(2)
_diffrn_measured_fraction_theta_full 0.946
_diffrn_measured_fraction_theta_max 0.946
_diffrn_measurement_device_type 'Oxford Diffraction Xcalibur'
_diffrn_measurement_method 'phi and omega scans'
_diffrn_radiation_monochromator graphite
_diffrn_radiation_source 'Enhance (Cu) X-ray Source'
_diffrn_radiation_type CuK\a
_diffrn_radiation_wavelength 1.54184
_diffrn_reflns_av_R_equivalents 0.0498
_diffrn_reflns_av_sigmaI/netI 0.0668
_diffrn_reflns_limit_h_max 16
_diffrn_reflns_limit_h_min -15
_diffrn_reflns_limit_k_max 32
_diffrn_reflns_limit_k_min -31
_diffrn_reflns_limit_l_max 13
_diffrn_reflns_limit_l_min -13
_diffrn_reflns_number 15353
_diffrn_reflns_theta_full 49.99
_diffrn_reflns_theta_max 49.99
_diffrn_reflns_theta_min 2.69
_exptl_absorpt_coefficient_mu 5.440
_exptl_absorpt_correction_T_max 1.00000
_exptl_absorpt_correction_T_min 0.17027
_exptl_absorpt_correction_type multi-scan
_exptl_absorpt_process_details
;
CrysAlis RED, Oxford Diffraction Ltd.,
Version 1.171.32.15 (release 10-01-2008 CrysAlis171 .NET)
(compiled Jan 10 2008,16:37:18)
Empirical absorption correction using spherical harmonics,
 implemented in SCALE3 ABSPACK scaling algorithm.
;
_exptl_crystal_colour red
_exptl_crystal_density_diffrn 1.619
_exptl_crystal_density_method 'not measured'
_exptl_crystal_description plate
_exptl_crystal_F_000 3640
_exptl_crystal_size_max 0.45
_exptl_crystal_size_mid 0.23
_exptl_crystal_size_min 0.08
_refine_diff_density_max 0.880
_refine_diff_density_min -0.858
_refine_diff_density_rms 0.087
_refine_ls_extinction_method none
_refine_ls_goodness_of_fit_ref 1.149
_refine_ls_hydrogen_treatment mixed
_refine_ls_matrix_type full
_refine_ls_number_parameters 1018
_refine_ls_number_reflns 7172
_refine_ls_number_restraints 24
_refine_ls_restrained_S_all 1.167
_refine_ls_R_factor_all 0.1126
_refine_ls_R_factor_gt 0.0871
_refine_ls_shift/su_max 0.000
_refine_ls_shift/su_mean 0.000
_refine_ls_structure_factor_coef Fsqd
_refine_ls_weighting_details 'calc w=1/[\s^2^(Fo^2^)+(0.0425P)^2^+69.6700P] where P=(Fo^2^+2Fc^2^)/3'
_refine_ls_weighting_scheme calc
_refine_ls_wR_factor_gt 0.1780
_refine_ls_wR_factor_ref 0.1888
_reflns_number_gt 5494
_reflns_number_total 7172
_reflns_threshold_expression >2sigma(I)
_cod_data_source_file c3dt52811a.txt
_cod_data_source_block Compound_5
_cod_original_sg_symbol_H-M P21/c
_cod_database_code 7028760

loop_
_symmetry_equiv_pos_as_xyz
'x, y, z'
'-x, y+1/2, -z+1/2'
'-x, -y, -z'
'x, -y-1/2, z-1/2'

loop_
_atom_site_label
_atom_site_type_symbol
_atom_site_fract_x
_atom_site_fract_y
_atom_site_fract_z
_atom_site_U_iso_or_equiv
_atom_site_adp_type
_atom_site_occupancy
_atom_site_symmetry_multiplicity
_atom_site_calc_flag
_atom_site_refinement_flags
_atom_site_disorder_assembly
_atom_site_disorder_group
C65A C 0.5292(16) 0.3413(8) 0.3211(17) 0.068(10) Uiso 0.65(4) 1 d P A 1
H65A H 0.5017 0.3456 0.3783 0.102 Uiso 0.65(4) 1 calc PR A 1
H65B H 0.5388 0.3122 0.3133 0.102 Uiso 0.65(4) 1 calc PR A 1
H65C H 0.4955 0.3518 0.2595 0.102 Uiso 0.65(4) 1 calc PR A 1
C65B C 0.578(3) 0.3224(13) 0.347(3) 0.062(17) Uiso 0.35(4) 1 d P A 2
H65D H 0.6190 0.3024 0.3381 0.093 Uiso 0.35(4) 1 calc PR A 2
H65E H 0.5305 0.3187 0.2938 0.093 Uiso 0.35(4) 1 calc PR A 2
H65F H 0.5625 0.3186 0.4128 0.093 Uiso 0.35(4) 1 calc PR A 2
O9A O 0.6138(13) 0.5111(12) 0.6744(14) 0.084(13) Uiso 0.61(9) 1 d P B 3
O9B O 0.630(3) 0.534(3) 0.682(3) 0.14(2) Uiso 0.39(9) 1 d P B 4
F12A F 0.773(5) 0.278(3) 0.330(10) 0.089(9) Uani 0.21(8) 1 d P C 5
F11A F 0.835(8) 0.262(4) 0.222(11) 0.098(9) Uani 0.21(8) 1 d P C 5
F12B F 0.7900(15) 0.2852(7) 0.384(4) 0.089(9) Uani 0.79(8) 1 d P C 6
F11B F 0.805(2) 0.2580(9) 0.233(2) 0.098(9) Uani 0.79(8) 1 d P C 6
C71 C 0.5619(11) 0.5355(6) 0.6211(12) 0.088(5) Uani 1 1 d . . .
C70 C 0.4817(11) 0.5235(6) 0.6182(14) 0.117(7) Uani 1 1 d . B .
H70A H 0.4803 0.5001 0.6630 0.176 Uiso 1 1 calc R . .
H70B H 0.4576 0.5158 0.5491 0.176 Uiso 1 1 calc R . .
H70C H 0.4513 0.5461 0.6403 0.176 Uiso 1 1 calc R . .
C72 C 0.5811(12) 0.5670(5) 0.5591(15) 0.116(7) Uani 1 1 d . B .
H72A H 0.5740 0.5934 0.5904 0.173 Uiso 1 1 calc R . .
H72B H 0.5457 0.5655 0.4932 0.173 Uiso 1 1 calc R . .
H72C H 0.6372 0.5642 0.5505 0.173 Uiso 1 1 calc R . .
F20A F 0.4808(7) 0.2223(3) 0.0949(10) 0.073(5) Uiso 0.576(14) 1 d PD D 7
F19A F 0.4577(6) 0.2656(3) -0.0369(6) 0.056(4) Uiso 0.576(14) 1 d PD D 7
F21A F 0.4790(8) 0.2881(4) 0.1213(8) 0.086(5) Uiso 0.576(14) 1 d PD D 7
F24A F 0.5674(7) 0.3001(3) 0.0234(11) 0.085(5) Uiso 0.576(14) 1 d PD D 7
F22A F 0.5757(9) 0.2337(6) -0.0075(13) 0.158(9) Uiso 0.576(14) 1 d PD D 7
F23A F 0.5989(7) 0.2558(5) 0.1439(13) 0.153(9) Uiso 0.576(14) 1 d PD D 7
F19B F 0.5151(10) 0.2675(4) -0.0515(7) 0.120(9) Uiso 0.424(14) 1 d PD D 8
F22B F 0.6084(6) 0.2378(4) 0.0690(9) 0.030(5) Uiso 0.424(14) 1 d PD D 8
F23B F 0.5405(13) 0.2478(6) 0.1793(7) 0.122(10) Uiso 0.424(14) 1 d PD D 8
F21B F 0.4413(10) 0.2764(9) 0.0707(15) 0.156(12) Uiso 0.424(14) 1 d PD D 8
F24B F 0.5625(10) 0.3016(3) 0.0908(12) 0.065(6) Uiso 0.424(14) 1 d PD D 8
F20B F 0.4893(9) 0.2141(3) 0.0389(11) 0.053(5) Uiso 0.424(14) 1 d PD D 8
Co1 Co 0.77571(10) 0.63017(5) 0.92191(12) 0.0293(5) Uani 1 1 d . . .
Co2 Co 0.73184(10) 0.39494(5) 0.76004(12) 0.0274(5) Uani 1 1 d . . .
P1 P 0.67058(16) 0.48618(9) 0.0995(2) 0.0335(8) Uani 1 1 d . . .
P2 P 0.7842(2) 0.67339(9) 0.3521(2) 0.0476(9) Uani 1 1 d . . .
P4 P 0.52548(19) 0.25900(10) 0.0598(3) 0.0676(12) Uani 1 1 d D . .
F3 F 0.5882(3) 0.49696(19) 0.0252(4) 0.0445(17) Uani 1 1 d . . .
F1 F 0.7507(3) 0.4747(2) 0.1742(4) 0.0514(18) Uani 1 1 d . . .
F2 F 0.6598(4) 0.43954(17) 0.0649(4) 0.0462(17) Uani 1 1 d . . .
O1 O 0.8213(4) 0.6020(2) 1.0443(5) 0.0272(17) Uani 1 1 d . . .
F4 F 0.6193(3) 0.4775(2) 0.1868(4) 0.0460(17) Uani 1 1 d . . .
O4 O 0.7270(4) 0.4257(2) 0.6376(5) 0.0253(17) Uani 1 1 d . . .
F6 F 0.6804(4) 0.53236(18) 0.1343(5) 0.0544(18) Uani 1 1 d . . .
O5 O 0.7778(4) 0.44225(19) 0.8239(5) 0.0267(17) Uani 1 1 d . . .
O3 O 0.9297(4) 0.4579(2) 0.9478(5) 0.0348(19) Uani 1 1 d . . .
F5 F 0.7191(3) 0.4948(2) 0.0112(4) 0.0482(18) Uani 1 1 d . . .
O2 O 0.7962(4) 0.58230(19) 0.8578(5) 0.0286(17) Uani 1 1 d . . .
O6 O 0.8933(4) 0.5625(2) 0.7209(5) 0.0303(18) Uani 1 1 d . . .
N1 N 0.7519(5) 0.6792(3) 0.9883(7) 0.034(2) Uani 1 1 d . . .
F14 F 0.8423(5) 0.6516(2) 0.2894(5) 0.079(2) Uani 1 1 d . . .
C1 C 0.8460(6) 0.5669(3) 1.0279(7) 0.024(3) Uani 1 1 d . . .
N8 N 0.8318(6) 0.3718(2) 0.7418(6) 0.031(2) Uani 1 1 d . . .
N6 N 0.7392(5) 0.3662(2) 0.8833(6) 0.029(2) Uani 1 1 d . . .
F17 F 0.8111(5) 0.6422(2) 0.4408(5) 0.071(2) Uani 1 1 d . . .
F16 F 0.7160(5) 0.6439(3) 0.3010(7) 0.105(3) Uani 1 1 d . . .
N3 N 0.6702(5) 0.6132(3) 0.9360(7) 0.035(2) Uani 1 1 d . . .
N2 N 0.7327(5) 0.6566(3) 0.7993(7) 0.031(2) Uani 1 1 d . . .
N7 N 0.6232(5) 0.4104(2) 0.7649(6) 0.030(2) Uani 1 1 d . . .
F18 F 0.8538(5) 0.7036(2) 0.4013(6) 0.091(3) Uani 1 1 d . . .
N4 N 0.8787(5) 0.6547(3) 0.9216(7) 0.031(2) Uani 1 1 d . . .
F13 F 0.7603(5) 0.7052(2) 0.2631(5) 0.073(2) Uani 1 1 d . . .
C11 C 0.7603(6) 0.4596(3) 0.6535(8) 0.025(3) Uani 1 1 d . . .
C3 C 0.8581(6) 0.5180(3) 0.8921(7) 0.022(3) Uani 1 1 d . . .
C46 C 0.5665(7) 0.3873(3) 0.7062(7) 0.026(3) Uani 1 1 d . . .
N5 N 0.6848(5) 0.3464(2) 0.6927(6) 0.030(2) Uani 1 1 d . . .
C49 C 0.5186(7) 0.4449(3) 0.8264(8) 0.035(3) Uani 1 1 d . . .
H49 H 0.5021 0.4655 0.8678 0.041 Uiso 1 1 calc R . .
C44 C 0.7711(6) 0.3824(3) 0.9736(8) 0.029(3) Uani 1 1 d . . .
H44 H 0.7916 0.4094 0.9779 0.035 Uiso 1 1 calc R . .
C16 C 0.7646(6) 0.4887(3) 0.5740(7) 0.024(3) Uani 1 1 d . . .
C43 C 0.7737(7) 0.3592(3) 1.0601(9) 0.042(3) Uani 1 1 d . . .
H43 H 0.7944 0.3705 1.1244 0.051 Uiso 1 1 calc R . .
C40 C 0.7130(6) 0.3281(3) 0.8752(8) 0.032(3) Uani 1 1 d . . .
C52 C 0.8228(6) 0.3414(3) 0.6732(8) 0.029(3) Uani 1 1 d . . .
C5 C 0.9069(5) 0.5019(3) 1.0786(7) 0.023(3) Uani 1 1 d . . .
C15 C 0.8057(6) 0.5254(3) 0.5991(8) 0.029(3) Uani 1 1 d . . .
C34 C 0.8933(7) 0.6876(3) 0.9838(8) 0.035(3) Uani 1 1 d . . .
C12 C 0.7965(6) 0.4693(3) 0.7600(7) 0.021(2) Uani 1 1 d . . .
C6 C 0.8817(6) 0.5397(3) 1.1067(7) 0.028(3) Uani 1 1 d . . .
C26 C 0.7299(7) 0.6402(4) 0.7078(9) 0.042(3) Uani 1 1 d . . .
H26 H 0.7526 0.6141 0.7023 0.050 Uiso 1 1 calc R . .
C13 C 0.8340(6) 0.5051(3) 0.7855(7) 0.026(3) Uani 1 1 d . . .
F15 F 0.7257(6) 0.6956(2) 0.4129(7) 0.099(3) Uani 1 1 d . . .
C56 C 0.9046(8) 0.3811(3) 0.7900(8) 0.033(3) Uani 1 1 d . . .
H56 H 0.9102 0.4024 0.8384 0.039 Uiso 1 1 calc R . .
C4 C 0.9002(6) 0.4895(3) 0.9693(8) 0.027(3) Uani 1 1 d . . .
C7 C 0.8894(6) 0.5505(3) 1.2071(8) 0.032(3) Uani 1 1 d . . .
H7 H 0.8718 0.5766 1.2243 0.038 Uiso 1 1 calc R . .
C36 C 1.0145(9) 0.6991(4) 0.9300(10) 0.057(4) Uani 1 1 d . . .
H36 H 1.0620 0.7147 0.9322 0.068 Uiso 1 1 calc R . .
C20 C 0.8076(6) 0.5541(3) 0.5247(8) 0.030(3) Uani 1 1 d . . .
H20 H 0.8371 0.5786 0.5401 0.036 Uiso 1 1 calc R . .
C2 C 0.8348(6) 0.5550(3) 0.9210(7) 0.025(3) Uani 1 1 d . . .
C10 C 0.9413(6) 0.4750(3) 1.1534(8) 0.036(3) Uani 1 1 d . . .
H10 H 0.9602 0.4491 1.1362 0.043 Uiso 1 1 calc R . .
C23 C 0.6655(7) 0.7147(4) 0.7233(11) 0.053(4) Uani 1 1 d . . .
H23 H 0.6419 0.7406 0.7303 0.063 Uiso 1 1 calc R . .
C32 C 0.6273(7) 0.5831(3) 0.8857(9) 0.041(3) Uani 1 1 d . . .
H32 H 0.6508 0.5663 0.8416 0.049 Uiso 1 1 calc R . .
C14 C 0.8478(6) 0.5328(3) 0.7060(7) 0.026(3) Uani 1 1 d . . .
C27 C 0.6954(7) 0.6674(4) 1.0553(9) 0.047(3) Uani 1 1 d . . .
H27A H 0.6662 0.6916 1.0734 0.056 Uiso 1 1 calc R . .
H27B H 0.7253 0.6551 1.1181 0.056 Uiso 1 1 calc R . .
C41 C 0.7146(8) 0.3038(4) 0.9578(9) 0.050(3) Uani 1 1 d . . .
H41 H 0.6947 0.2767 0.9512 0.060 Uiso 1 1 calc R . .
C37 C 1.0016(8) 0.6663(4) 0.8658(10) 0.053(4) Uani 1 1 d . . .
H37 H 1.0397 0.6588 0.8252 0.063 Uiso 1 1 calc R . .
C8 C 0.9220(7) 0.5242(4) 1.2819(9) 0.043(3) Uani 1 1 d . . .
H8 H 0.9268 0.5315 1.3508 0.051 Uiso 1 1 calc R . .
C28 C 0.6371(7) 0.6370(4) 0.9999(9) 0.040(3) Uani 1 1 d . . .
C18 C 0.7266(7) 0.5111(3) 0.4030(8) 0.042(3) Uani 1 1 d . . .
H18 H 0.7005 0.5064 0.3355 0.051 Uiso 1 1 calc R . .
C54 C 0.9642(8) 0.3306(3) 0.7023(9) 0.043(3) Uani 1 1 d . . .
H54 H 1.0100 0.3164 0.6884 0.051 Uiso 1 1 calc R . .
C35 C 0.9622(8) 0.7100(4) 0.9903(9) 0.052(4) Uani 1 1 d . . .
H35 H 0.9730 0.7323 1.0355 0.063 Uiso 1 1 calc R . .
C30 C 0.5146(8) 0.6010(5) 0.9601(10) 0.058(4) Uani 1 1 d . . .
H30 H 0.4599 0.5972 0.9658 0.070 Uiso 1 1 calc R . .
C19 C 0.7665(7) 0.5472(3) 0.4276(8) 0.040(3) Uani 1 1 d . . .
H19 H 0.7660 0.5677 0.3776 0.048 Uiso 1 1 calc R . .
C9 C 0.9477(6) 0.4864(4) 1.2541(8) 0.037(3) Uani 1 1 d . . .
H9 H 0.9704 0.4677 1.3052 0.044 Uiso 1 1 calc R . .
C17 C 0.7238(6) 0.4817(3) 0.4748(8) 0.033(3) Uani 1 1 d . . .
H17 H 0.6950 0.4571 0.4579 0.040 Uiso 1 1 calc R . .
C39 C 0.6807(7) 0.3137(3) 0.7701(8) 0.041(3) Uani 1 1 d . . .
H39A H 0.6241 0.3051 0.7658 0.049 Uiso 1 1 calc R . .
H39B H 0.7120 0.2898 0.7550 0.049 Uiso 1 1 calc R . .
C31 C 0.5495(7) 0.5766(4) 0.8974(10) 0.046(3) Uani 1 1 d . . .
H31 H 0.5194 0.5550 0.8619 0.055 Uiso 1 1 calc R . .
C29 C 0.5603(7) 0.6312(4) 1.0151(9) 0.048(3) Uani 1 1 d . . .
H29 H 0.5387 0.6475 1.0620 0.057 Uiso 1 1 calc R . .
C33 C 0.8306(7) 0.6938(3) 1.0472(8) 0.040(3) Uani 1 1 d . . .
H33A H 0.8270 0.7230 1.0640 0.048 Uiso 1 1 calc R . .
H33B H 0.8445 0.6782 1.1108 0.048 Uiso 1 1 calc R . .
C51 C 0.7382(7) 0.3342(4) 0.6217(8) 0.041(3) Uani 1 1 d . . .
H51A H 0.7260 0.3506 0.5592 0.049 Uiso 1 1 calc R . .
H51B H 0.7302 0.3051 0.6037 0.049 Uiso 1 1 calc R . .
C42 C 0.7464(8) 0.3201(4) 1.0520(10) 0.056(4) Uani 1 1 d . . .
H42 H 0.7490 0.3039 1.1107 0.067 Uiso 1 1 calc R . .
C45 C 0.6028(6) 0.3584(3) 0.6408(8) 0.034(3) Uani 1 1 d . . .
H45A H 0.5686 0.3339 0.6268 0.041 Uiso 1 1 calc R . .
H45B H 0.6061 0.3716 0.5757 0.041 Uiso 1 1 calc R . .
C38 C 0.9302(7) 0.6446(3) 0.8627(8) 0.036(3) Uani 1 1 d . . .
H38 H 0.9184 0.6222 0.8177 0.043 Uiso 1 1 calc R . .
C22 C 0.7038(7) 0.6936(3) 0.8078(9) 0.036(3) Uani 1 1 d . . .
C50 C 0.5990(7) 0.4387(3) 0.8239(8) 0.033(3) Uani 1 1 d . . .
H50 H 0.6382 0.4551 0.8652 0.040 Uiso 1 1 calc R . .
C21 C 0.7171(9) 0.7104(4) 0.9122(9) 0.061(4) Uani 1 1 d . . .
H21A H 0.6653 0.7202 0.9277 0.073 Uiso 1 1 calc R . .
H21B H 0.7540 0.7340 0.9164 0.073 Uiso 1 1 calc R . .
C48 C 0.4626(7) 0.4203(4) 0.7666(8) 0.040(3) Uani 1 1 d . . .
H48 H 0.4070 0.4238 0.7675 0.048 Uiso 1 1 calc R . .
C47 C 0.4866(7) 0.3911(4) 0.7068(8) 0.039(3) Uani 1 1 d . . .
H47 H 0.4485 0.3740 0.6665 0.046 Uiso 1 1 calc R . .
C55 C 0.9728(7) 0.3614(3) 0.7731(9) 0.039(3) Uani 1 1 d . . .
H55 H 1.0243 0.3687 0.8093 0.047 Uiso 1 1 calc R . .
C24 C 0.6625(8) 0.6979(4) 0.6307(11) 0.056(4) Uani 1 1 d . . .
H24 H 0.6376 0.7124 0.5723 0.067 Uiso 1 1 calc R . .
C25 C 0.6950(8) 0.6603(4) 0.6212(9) 0.054(4) Uani 1 1 d . . .
H25 H 0.6936 0.6484 0.5568 0.065 Uiso 1 1 calc R . .
C53 C 0.8881(8) 0.3207(3) 0.6519(9) 0.041(3) Uani 1 1 d . . .
H53 H 0.8810 0.2997 0.6028 0.049 Uiso 1 1 calc R . .
P3 P 0.8641(2) 0.27436(10) 0.3309(2) 0.0450(9) Uani 1 1 d . . .
F7 F 0.8622(4) 0.31899(18) 0.2835(4) 0.0490(17) Uani 1 1 d . C .
F9 F 0.8665(4) 0.2293(2) 0.3737(5) 0.067(2) Uani 1 1 d . C .
F10 F 0.9207(5) 0.2894(2) 0.4297(5) 0.081(3) Uani 1 1 d . C .
F8 F 0.9417(5) 0.2637(2) 0.2861(6) 0.078(2) Uani 1 1 d . C .
O7 O 0.9105(6) 0.4272(3) 0.5810(8) 0.075(3) Uani 1 1 d . . .
C62 C 0.9975(8) 0.3925(5) 0.4874(11) 0.074(4) Uani 1 1 d . . .
H62A H 1.0384 0.3984 0.5469 0.111 Uiso 1 1 calc R . .
H62B H 1.0121 0.4058 0.4283 0.111 Uiso 1 1 calc R . .
H62C H 0.9941 0.3630 0.4764 0.111 Uiso 1 1 calc R . .
C60 C 0.8478(9) 0.4008(4) 0.4251(12) 0.082(5) Uani 1 1 d . . .
H60A H 0.7984 0.4057 0.4516 0.122 Uiso 1 1 calc R . .
H60B H 0.8486 0.3724 0.4025 0.122 Uiso 1 1 calc R . .
H60C H 0.8496 0.4191 0.3682 0.122 Uiso 1 1 calc R . .
C61 C 0.9171(9) 0.4082(4) 0.5038(12) 0.062(4) Uani 1 1 d . . .
O8 O 0.6232(6) 0.3867(3) 0.4110(7) 0.066(3) Uani 1 1 d . A .
C63 C 0.6569(8) 0.3655(4) 0.2576(10) 0.064(4) Uani 1 1 d . A .
H63A H 0.6786 0.3929 0.2528 0.097 Uiso 1 1 calc R . .
H63B H 0.6219 0.3584 0.1939 0.097 Uiso 1 1 calc R . .
H63C H 0.7013 0.3459 0.2714 0.097 Uiso 1 1 calc R . .
C64 C 0.6102(8) 0.3642(4) 0.3401(11) 0.054(4) Uani 1 1 d . . .

loop_
_atom_site_aniso_label
_atom_site_aniso_U_11
_atom_site_aniso_U_22
_atom_site_aniso_U_33
_atom_site_aniso_U_23
_atom_site_aniso_U_13
_atom_site_aniso_U_12
F12A 0.082(10) 0.086(10) 0.12(2) 0.045(13) 0.063(14) 0.035(8)
F11A 0.12(2) 0.042(7) 0.098(11) 0.020(6) -0.066(15) -0.025(13)
F12B 0.082(10) 0.086(10) 0.12(2) 0.045(13) 0.063(14) 0.035(8)
F11B 0.12(2) 0.042(7) 0.098(11) 0.020(6) -0.066(15) -0.025(13)
C71 0.063(12) 0.119(16) 0.075(11) 0.015(11) -0.010(9) 0.013(12)
C70 0.081(14) 0.119(16) 0.140(17) 0.025(13) -0.011(12) -0.012(12)
C72 0.135(18) 0.080(13) 0.140(17) -0.008(13) 0.048(14) -0.017(13)
Co1 0.0331(11) 0.0175(9) 0.0343(11) 0.0016(8) -0.0021(8) -0.0012(8)
Co2 0.0391(11) 0.0149(9) 0.0281(10) 0.0003(8) 0.0058(8) -0.0007(8)
P1 0.0270(17) 0.0371(18) 0.0348(17) -0.0065(15) 0.0017(14) -0.0034(14)
P2 0.064(2) 0.0253(18) 0.054(2) 0.0014(17) 0.0099(18) 0.0083(17)
P4 0.030(2) 0.036(2) 0.128(3) -0.006(2) -0.009(2) 0.0079(17)
F3 0.031(4) 0.053(4) 0.045(4) 0.001(3) -0.005(3) 0.000(3)
F1 0.026(4) 0.081(5) 0.044(4) -0.006(4) -0.005(3) 0.004(3)
F2 0.055(4) 0.030(4) 0.053(4) -0.003(3) 0.009(3) 0.002(3)
O1 0.033(4) 0.021(4) 0.025(4) -0.002(3) -0.003(3) -0.002(4)
F4 0.034(4) 0.068(5) 0.038(4) -0.008(3) 0.012(3) -0.015(3)
O4 0.034(4) 0.018(4) 0.025(4) 0.003(3) 0.008(3) -0.005(4)
F6 0.056(4) 0.036(4) 0.069(5) -0.017(4) 0.005(4) -0.006(3)
O5 0.039(5) 0.011(4) 0.030(4) 0.002(3) 0.005(3) -0.004(3)
O3 0.044(5) 0.022(4) 0.036(5) 0.001(4) 0.001(4) 0.007(4)
F5 0.037(4) 0.071(5) 0.038(4) -0.005(3) 0.012(3) -0.020(3)
O2 0.034(4) 0.021(4) 0.028(4) 0.007(4) -0.004(3) -0.005(4)
O6 0.036(5) 0.022(4) 0.032(4) 0.002(3) 0.002(3) -0.004(4)
N1 0.027(6) 0.025(5) 0.048(6) 0.004(5) 0.002(5) 0.001(4)
F14 0.093(6) 0.077(6) 0.069(5) -0.007(4) 0.022(4) 0.030(5)
C1 0.019(6) 0.017(7) 0.033(7) -0.013(6) -0.002(5) -0.008(5)
N8 0.048(7) 0.015(5) 0.028(5) -0.008(5) 0.000(5) 0.000(5)
N6 0.044(6) 0.015(5) 0.029(6) 0.010(4) 0.011(5) -0.001(4)
F17 0.107(6) 0.041(4) 0.064(5) 0.017(4) 0.009(4) 0.023(4)
F16 0.086(6) 0.066(6) 0.149(8) 0.021(6) -0.019(6) -0.025(5)
N3 0.034(6) 0.020(5) 0.047(6) 0.015(5) -0.002(5) -0.011(5)
N2 0.028(6) 0.021(6) 0.042(6) 0.006(5) -0.001(4) 0.002(4)
N7 0.040(6) 0.016(5) 0.030(5) -0.004(5) 0.000(5) 0.008(5)
F18 0.120(7) 0.061(5) 0.078(5) -0.005(5) -0.017(5) -0.030(5)
N4 0.035(6) 0.019(5) 0.036(6) 0.002(5) 0.000(5) 0.000(5)
F13 0.108(6) 0.044(4) 0.067(5) 0.013(4) 0.017(4) 0.010(4)
C11 0.024(6) 0.017(7) 0.036(7) -0.001(6) 0.014(5) 0.002(5)
C3 0.025(6) 0.021(6) 0.018(6) 0.006(5) 0.000(5) -0.007(5)
C46 0.034(8) 0.019(6) 0.024(6) 0.004(5) 0.007(5) -0.010(6)
N5 0.037(6) 0.015(5) 0.039(5) 0.002(4) 0.013(5) -0.005(4)
C49 0.042(8) 0.034(7) 0.027(7) 0.002(6) 0.003(6) 0.012(6)
C44 0.031(7) 0.025(6) 0.032(7) 0.000(6) 0.013(5) -0.003(5)
C16 0.024(6) 0.028(7) 0.025(7) 0.007(6) 0.016(5) 0.004(5)
C43 0.066(9) 0.030(8) 0.035(7) 0.009(6) 0.018(6) 0.007(7)
C40 0.040(7) 0.015(7) 0.048(8) 0.008(6) 0.022(6) 0.006(6)
C52 0.030(7) 0.021(6) 0.044(7) 0.008(6) 0.030(6) 0.002(6)
C5 0.009(6) 0.030(7) 0.030(7) 0.007(6) 0.006(5) -0.009(5)
C15 0.033(7) 0.014(6) 0.040(7) 0.007(6) 0.008(6) -0.002(5)
C34 0.029(7) 0.032(7) 0.041(7) 0.005(6) -0.001(6) -0.018(6)
C12 0.022(6) 0.019(6) 0.026(6) 0.003(6) 0.010(5) 0.001(5)
C6 0.027(7) 0.031(7) 0.019(7) 0.000(6) -0.012(5) -0.003(6)
C26 0.037(7) 0.035(7) 0.052(9) 0.005(7) 0.003(6) -0.003(6)
C13 0.029(6) 0.015(6) 0.033(7) 0.012(6) -0.003(5) 0.000(5)
F15 0.146(8) 0.049(5) 0.124(7) 0.032(5) 0.085(7) 0.038(5)
C56 0.050(9) 0.024(7) 0.025(6) 0.007(5) 0.009(6) 0.006(7)
C4 0.016(6) 0.025(7) 0.036(7) 0.004(6) -0.007(5) -0.010(5)
C7 0.019(6) 0.035(7) 0.039(8) 0.002(6) 0.001(5) -0.001(5)
C36 0.071(10) 0.048(9) 0.051(8) 0.001(8) 0.010(8) -0.037(8)
C20 0.036(7) 0.017(6) 0.038(7) -0.002(6) 0.008(6) -0.004(5)
C2 0.029(7) 0.017(6) 0.028(7) 0.002(6) 0.005(5) -0.006(5)
C10 0.033(7) 0.036(7) 0.037(8) 0.013(6) 0.000(6) 0.004(6)
C23 0.043(8) 0.035(8) 0.075(10) 0.022(8) -0.001(7) 0.009(6)
C32 0.032(8) 0.030(7) 0.054(8) 0.017(6) -0.009(6) -0.007(6)
C14 0.020(6) 0.028(7) 0.032(7) 0.003(6) 0.008(5) 0.004(6)
C27 0.043(8) 0.042(8) 0.053(8) -0.006(7) 0.004(7) 0.008(7)
C41 0.092(11) 0.022(7) 0.041(8) 0.000(7) 0.026(7) -0.006(7)
C37 0.047(9) 0.054(9) 0.059(9) 0.010(8) 0.015(7) -0.012(7)
C8 0.038(8) 0.048(8) 0.036(7) -0.007(7) -0.009(6) 0.012(7)
C28 0.038(9) 0.033(8) 0.049(8) 0.006(7) 0.008(7) 0.005(7)
C18 0.074(9) 0.033(8) 0.017(6) -0.002(6) 0.000(6) -0.003(7)
C54 0.042(9) 0.028(7) 0.063(9) 0.010(7) 0.026(7) 0.011(6)
C35 0.067(10) 0.054(9) 0.039(8) -0.017(7) 0.018(7) -0.024(8)
C30 0.045(9) 0.065(10) 0.062(9) 0.021(8) 0.001(8) 0.005(9)
C19 0.064(9) 0.024(7) 0.029(7) 0.007(6) 0.001(6) 0.001(6)
C9 0.019(6) 0.064(9) 0.025(7) 0.020(6) -0.001(5) 0.001(6)
C17 0.046(8) 0.024(6) 0.032(7) -0.002(6) 0.013(6) 0.002(6)
C39 0.062(9) 0.018(6) 0.042(8) 0.000(6) 0.008(6) -0.005(6)
C31 0.028(9) 0.047(8) 0.058(9) 0.025(7) -0.008(7) -0.011(7)
C29 0.030(8) 0.059(9) 0.055(8) 0.007(7) 0.013(7) 0.006(7)
C33 0.048(8) 0.024(7) 0.047(7) -0.007(6) 0.003(7) -0.005(6)
C51 0.050(8) 0.037(7) 0.033(7) 0.002(6) 0.003(6) -0.002(6)
C42 0.094(11) 0.026(8) 0.049(9) 0.024(7) 0.015(8) 0.012(7)
C45 0.039(8) 0.024(6) 0.038(7) -0.001(6) 0.005(6) -0.013(6)
C38 0.041(8) 0.030(7) 0.035(7) 0.011(6) 0.005(6) -0.009(7)
C22 0.036(7) 0.016(7) 0.055(8) 0.015(6) 0.010(6) -0.002(6)
C50 0.040(9) 0.025(7) 0.029(7) 0.007(6) -0.009(6) 0.011(6)
C21 0.090(11) 0.028(7) 0.060(9) -0.001(7) 0.004(8) 0.002(7)
C48 0.035(8) 0.048(8) 0.034(7) 0.005(7) 0.002(6) -0.005(7)
C47 0.037(9) 0.040(8) 0.036(7) -0.010(6) 0.001(6) -0.013(6)
C55 0.042(8) 0.024(7) 0.051(8) 0.009(7) 0.007(6) -0.002(6)
C24 0.055(9) 0.051(10) 0.059(10) 0.023(8) 0.002(7) 0.006(8)
C25 0.065(9) 0.055(10) 0.037(8) 0.010(7) -0.005(7) 0.003(8)
C53 0.060(10) 0.026(7) 0.044(7) -0.005(6) 0.028(7) -0.003(7)
P3 0.052(2) 0.0370(19) 0.043(2) 0.0068(16) 0.0011(18) -0.0037(17)
F7 0.067(5) 0.031(4) 0.049(4) 0.002(3) 0.011(3) -0.005(3)
F9 0.071(5) 0.047(4) 0.079(5) 0.027(4) 0.004(4) -0.002(4)
F10 0.117(7) 0.063(5) 0.052(5) -0.017(4) -0.011(4) 0.022(5)
F8 0.108(7) 0.057(5) 0.086(6) 0.007(4) 0.060(5) 0.016(5)
O7 0.075(7) 0.059(7) 0.085(8) 0.001(6) 0.001(6) 0.004(5)
C62 0.050(10) 0.082(11) 0.093(11) 0.009(9) 0.019(8) 0.010(8)
C60 0.069(11) 0.062(10) 0.107(13) -0.040(9) -0.003(10) 0.012(8)
C61 0.078(12) 0.035(8) 0.064(10) 0.006(8) -0.007(9) -0.010(8)
O8 0.091(7) 0.058(6) 0.049(6) -0.005(5) 0.009(5) -0.010(5)
C63 0.060(9) 0.081(11) 0.052(9) -0.003(8) 0.010(7) 0.000(8)
C64 0.063(10) 0.047(9) 0.048(9) 0.009(8) 0.001(8) -0.004(7)

loop_
_atom_type_symbol
_atom_type_description
_atom_type_scat_dispersion_real
_atom_type_scat_dispersion_imag
_atom_type_scat_source
C C 0.0181 0.0091 'International Tables Vol C Tables 4.2.6.8 and 6.1.1.4'
H H 0.0000 0.0000 'International Tables Vol C Tables 4.2.6.8 and 6.1.1.4'
N N 0.0311 0.0180 'International Tables Vol C Tables 4.2.6.8 and 6.1.1.4'
O O 0.0492 0.0322 'International Tables Vol C Tables 4.2.6.8 and 6.1.1.4'
F F 0.0727 0.0534 'International Tables Vol C Tables 4.2.6.8 and 6.1.1.4'
P P 0.2955 0.4335 'International Tables Vol C Tables 4.2.6.8 and 6.1.1.4'
Co Co -2.3653 3.6143 'International Tables Vol C Tables 4.2.6.8 and 6.1.1.4'

loop_
_geom_angle_atom_site_label_1
_geom_angle_atom_site_label_2
_geom_angle_atom_site_label_3
_geom_angle
O9B C71 O9A 36(3)
O9B C71 C72 98(4)
O9A C71 C72 125(2)
O9B C71 C70 139(3)
O9A C71 C70 113(2)
C72 C71 C70 121.1(16)
O2 Co1 N2 93.1(4)
O2 Co1 N3 93.1(4)
N2 Co1 N3 90.1(4)
O2 Co1 N4 96.3(4)
N2 Co1 N4 90.7(4)
N3 Co1 N4 170.5(4)
O2 Co1 N1 178.6(3)
N2 Co1 N1 86.8(4)
N3 Co1 N1 85.4(4)
N4 Co1 N1 85.1(4)
O2 Co1 O1 85.0(3)
N2 Co1 O1 178.1(4)
N3 Co1 O1 90.6(3)
N4 Co1 O1 88.9(3)
N1 Co1 O1 95.1(3)
O5 Co2 N6 93.0(3)
O5 Co2 N8 94.9(3)
N6 Co2 N8 89.7(4)
O5 Co2 N7 94.9(3)
N6 Co2 N7 90.8(4)
N8 Co2 N7 170.1(4)
O5 Co2 O4 84.8(3)
N6 Co2 O4 177.8(4)
N8 Co2 O4 90.0(3)
N7 Co2 O4 89.9(3)
O5 Co2 N5 179.3(3)
N6 Co2 N5 87.6(4)
N8 Co2 N5 84.8(4)
N7 Co2 N5 85.3(4)
O4 Co2 N5 94.5(3)
F1 P1 F6 90.4(4)
F1 P1 F5 91.2(3)
F6 P1 F5 90.7(4)
F1 P1 F2 89.9(4)
F6 P1 F2 179.3(4)
F5 P1 F2 89.9(4)
F1 P1 F3 178.6(4)
F6 P1 F3 90.4(4)
F5 P1 F3 90.0(3)
F2 P1 F3 89.3(3)
F1 P1 F4 90.2(3)
F6 P1 F4 89.6(4)
F5 P1 F4 178.5(4)
F2 P1 F4 89.8(4)
F3 P1 F4 88.6(3)
F16 P2 F15 92.0(6)
F16 P2 F17 91.1(5)
F15 P2 F17 91.6(4)
F16 P2 F14 87.8(5)
F15 P2 F14 179.0(5)
F17 P2 F14 89.4(4)
F16 P2 F13 90.4(5)
F15 P2 F13 89.6(4)
F17 P2 F13 178.1(5)
F14 P2 F13 89.4(4)
F16 P2 F18 178.6(6)
F15 P2 F18 88.9(5)
F17 P2 F18 89.9(4)
F14 P2 F18 91.3(5)
F13 P2 F18 88.5(4)
F19B P4 F23A 133.4(9)
F19B P4 F20A 118.5(7)
F23A P4 F20A 95.4(6)
F19B P4 F22B 96.0(6)
F23A P4 F22B 46.2(7)
F20A P4 F22B 96.3(7)
F19B P4 F24B 94.0(6)
F23A P4 F24B 68.2(8)
F20A P4 F24B 144.5(8)
F22B P4 F24B 93.9(8)
F19B P4 F21B 94.7(6)
F23A P4 F21B 125.9(10)
F20A P4 F21B 75.7(12)
F22B P4 F21B 168.9(8)
F24B P4 F21B 88.6(14)
F19B P4 F21A 115.8(7)
F23A P4 F21A 93.8(6)
F20A P4 F21A 89.6(8)
F22B P4 F21A 139.8(6)
F24B P4 F21A 61.7(8)
F21B P4 F21A 34.5(10)
F19B P4 F22A 60.3(8)
F23A P4 F22A 86.7(9)
F20A P4 F22A 96.3(10)
F22B P4 F22A 40.6(6)
F24B P4 F22A 113.2(11)
F21B P4 F22A 146.6(11)
F21A P4 F22A 174.1(10)
F19B P4 F19A 38.7(6)
F23A P4 F19A 171.6(8)
F20A P4 F19A 92.2(5)
F22B P4 F19A 129.5(6)
F24B P4 F19A 107.0(7)
F21B P4 F19A 59.6(8)
F21A P4 F19A 89.7(5)
F22A P4 F19A 89.0(6)
F19B P4 F20B 91.4(6)
F23A P4 F20B 107.5(8)
F20A P4 F20B 30.9(6)
F22B P4 F20B 84.9(8)
F24B P4 F20B 174.6(7)
F21B P4 F20B 91.6(13)
F21A P4 F20B 116.2(8)
F22A P4 F20B 69.1(10)
F19A P4 F20B 77.6(6)
F19B P4 F23B 176.7(8)
F23A P4 F23B 44.5(8)
F20A P4 F23B 61.1(7)
F22B P4 F23B 80.9(8)
F24B P4 F23B 87.3(9)
F21B P4 F23B 88.4(6)
F21A P4 F23B 67.4(8)
F22A P4 F23B 116.4(9)
F19A P4 F23B 143.6(8)
F20B P4 F23B 87.4(6)
F19B P4 F24A 61.8(7)
F23A P4 F24A 86.7(8)
F20A P4 F24A 175.8(8)
F22B P4 F24A 87.8(7)
F24B P4 F24A 33.6(6)
F21B P4 F24A 100.2(12)
F21A P4 F24A 86.7(8)
F22A P4 F24A 87.5(10)
F19A P4 F24A 85.9(5)
F20B P4 F24A 151.3(8)
F23B P4 F24A 118.8(8)
C1 O1 Co1 112.5(6)
C11 O4 Co2 111.8(6)
C12 O5 Co2 112.8(6)
C2 O2 Co1 112.6(6)
C27 N1 C21 112.5(9)
C27 N1 C33 111.7(9)
C21 N1 C33 110.3(9)
C27 N1 Co1 106.0(7)
C21 N1 Co1 110.1(7)
C33 N1 Co1 105.9(6)
O1 C1 C6 123.3(9)
O1 C1 C2 115.3(9)
C6 C1 C2 121.4(9)
C56 N8 C52 119.2(9)
C56 N8 Co2 127.7(8)
C52 N8 Co2 113.0(7)
C40 N6 C44 121.3(9)
C40 N6 Co2 115.4(7)
C44 N6 Co2 123.2(7)
C32 N3 C28 120.0(10)
C32 N3 Co1 126.6(9)
C28 N3 Co1 113.2(7)
C22 N2 C26 119.7(9)
C22 N2 Co1 115.7(8)
C26 N2 Co1 124.5(8)
C50 N7 C46 118.5(9)
C50 N7 Co2 127.0(7)
C46 N7 Co2 114.3(7)
C38 N4 C34 120.2(10)
C38 N4 Co1 126.2(8)
C34 N4 Co1 113.3(8)
O4 C11 C16 122.8(9)
O4 C11 C12 116.8(9)
C16 C11 C12 120.5(9)
C2 C3 C4 119.5(9)
C2 C3 C13 119.4(9)
C4 C3 C13 120.9(9)
C47 C46 N7 122.8(10)
C47 C46 C45 125.1(10)
N7 C46 C45 112.0(9)
C51 N5 C45 113.0(8)
C51 N5 C39 111.4(8)
C45 N5 C39 111.0(8)
C51 N5 Co2 106.2(6)
C45 N5 Co2 105.8(6)
C39 N5 Co2 109.1(6)
C50 C49 C48 118.1(11)
N6 C44 C43 119.3(10)
C15 C16 C17 120.4(9)
C15 C16 C11 118.4(9)
C17 C16 C11 121.0(9)
C42 C43 C44 119.4(11)
N6 C40 C41 121.8(10)
N6 C40 C39 115.7(9)
C41 C40 C39 122.5(10)
N8 C52 C53 121.1(10)
N8 C52 C51 114.6(10)
C53 C52 C51 124.2(11)
C6 C5 C10 118.7(10)
C6 C5 C4 122.3(9)
C10 C5 C4 118.9(10)
C20 C15 C16 119.0(9)
C20 C15 C14 121.1(9)
C16 C15 C14 119.9(9)
N4 C34 C35 121.6(11)
N4 C34 C33 113.2(9)
C35 C34 C33 125.1(11)
O5 C12 C13 125.3(9)
O5 C12 C11 112.4(8)
C13 C12 C11 121.6(9)
C7 C6 C5 121.3(9)
C7 C6 C1 121.1(10)
C5 C6 C1 117.7(9)
N2 C26 C25 121.9(11)
C12 C13 C14 119.0(9)
C12 C13 C3 122.0(9)
C14 C13 C3 118.9(9)
N8 C56 C55 122.9(10)
O3 C4 C3 122.7(10)
O3 C4 C5 120.2(9)
C3 C4 C5 117.0(10)
C8 C7 C6 120.9(10)
C35 C36 C37 122.7(12)
C15 C20 C19 120.2(10)
O2 C2 C3 123.8(9)
O2 C2 C1 114.3(9)
C3 C2 C1 121.8(9)
C5 C10 C9 119.1(11)
C24 C23 C22 119.1(12)
N3 C32 C31 120.1(12)
O6 C14 C13 123.4(9)
O6 C14 C15 117.1(9)
C13 C14 C15 119.5(9)
N1 C27 C28 108.0(10)
C40 C41 C42 117.9(11)
C36 C37 C38 117.2(12)
C7 C8 C9 118.1(10)
N3 C28 C29 122.0(11)
N3 C28 C27 112.9(10)
C29 C28 C27 125.0(12)
C17 C18 C19 120.9(10)
C55 C54 C53 119.0(11)
C36 C35 C34 117.4(12)
C31 C30 C29 119.2(13)
C18 C19 C20 120.6(10)
C8 C9 C10 122.0(10)
C18 C17 C16 118.8(10)
C40 C39 N5 112.1(8)
C32 C31 C30 120.5(12)
C28 C29 C30 118.1(13)
C34 C33 N1 107.9(9)
N5 C51 C52 107.4(9)
C43 C42 C41 120.3(11)
N5 C45 C46 109.6(8)
N4 C38 C37 120.8(11)
N2 C22 C23 120.8(11)
N2 C22 C21 115.4(10)
C23 C22 C21 123.8(11)
N7 C50 C49 121.7(10)
C22 C21 N1 111.6(9)
C47 C48 C49 120.7(11)
C46 C47 C48 118.2(10)
C56 C55 C54 118.3(11)
C23 C24 C25 120.2(12)
C24 C25 C26 118.1(12)
C52 C53 C54 119.6(11)
F11A P3 F12A 82(5)
F11A P3 F10 161(6)
F12A P3 F10 116(6)
F11A P3 F8 74(6)
F12A P3 F8 156(6)
F10 P3 F8 88.5(5)
F11A P3 F9 94(4)
F12A P3 F9 92(3)
F10 P3 F9 90.7(4)
F8 P3 F9 87.9(4)
F11A P3 F12B 111(5)
F12A P3 F12B 28(4)
F10 P3 F12B 87.5(18)
F8 P3 F12B 175.9(18)
F9 P3 F12B 90.9(7)
F11A P3 F7 83(4)
F12A P3 F7 89(3)
F10 P3 F7 91.0(4)
F8 P3 F7 90.5(4)
F9 P3 F7 177.7(4)
F12B P3 F7 90.8(7)
F11A P3 F11B 21(5)
F12A P3 F11B 63(5)
F10 P3 F11B 177.8(15)
F8 P3 F11B 92.9(16)
F9 P3 F11B 87.7(11)
F12B P3 F11B 91.0(12)
F7 P3 F11B 90.7(11)
O7 C61 C60 121.2(15)
O7 C61 C62 121.2(13)
C60 C61 C62 117.6(14)
O8 C64 C63 122.6(12)
O8 C64 C65B 122.5(19)
C63 C64 C65B 109(2)
O8 C64 C65A 117.5(15)
C63 C64 C65A 118.0(14)
C65B C64 C65A 40.1(16)

loop_
_geom_bond_atom_site_label_1
_geom_bond_atom_site_label_2
_geom_bond_distance
C65A C64 1.54(3)
C65B C64 1.49(4)
O9A C71 1.31(3)
O9B C71 1.29(5)
F12A P3 1.54(8)
F11A P3 1.52(14)
F12B P3 1.59(2)
F11B P3 1.60(3)
C71 C72 1.40(2)
C71 C70 1.41(2)
F20A P4 1.542(8)
F19A P4 1.588(7)
F21A P4 1.567(8)
F24A P4 1.641(8)
F22A P4 1.586(10)
F23A P4 1.527(9)
F19B P4 1.507(8)
F22B P4 1.551(8)
F23B P4 1.628(9)
F21B P4 1.566(9)
F24B P4 1.559(9)
F20B P4 1.602(8)
Co1 O2 1.857(7)
Co1 N2 1.894(8)
Co1 N3 1.911(9)
Co1 N4 1.919(9)
Co1 N1 1.922(9)
Co1 O1 1.929(6)
Co2 O5 1.876(6)
Co2 N6 1.896(8)
Co2 N8 1.909(9)
Co2 N7 1.918(9)
Co2 O4 1.926(6)
Co2 N5 1.935(8)
P1 F1 1.581(6)
P1 F6 1.588(7)
P1 F5 1.589(6)
P1 F2 1.602(6)
P1 F3 1.603(6)
P1 F4 1.610(6)
P2 F16 1.568(8)
P2 F15 1.573(8)
P2 F17 1.579(7)
P2 F14 1.580(8)
P2 F13 1.588(7)
P2 F18 1.590(8)
O1 C1 1.258(11)
O4 C11 1.250(11)
O5 C12 1.317(11)
O3 C4 1.207(12)
O2 C2 1.326(11)
O6 C14 1.235(12)
N1 C27 1.480(14)
N1 C21 1.494(14)
N1 C33 1.500(13)
C1 C6 1.438(14)
C1 C2 1.473(14)
N8 C56 1.321(13)
N8 C52 1.350(13)
N6 C40 1.327(13)
N6 C44 1.350(13)
N3 C32 1.336(13)
N3 C28 1.358(14)
N2 C22 1.322(13)
N2 C26 1.339(14)
N7 C50 1.337(13)
N7 C46 1.359(12)
N4 C38 1.323(13)
N4 C34 1.363(13)
C11 C16 1.448(14)
C11 C12 1.491(14)
C3 C2 1.356(13)
C3 C4 1.484(14)
C3 C13 1.485(13)
C46 C47 1.358(15)
C46 C45 1.502(14)
N5 C51 1.485(13)
N5 C45 1.489(13)
N5 C39 1.508(13)
C49 C50 1.382(15)
C49 C48 1.388(15)
C44 C43 1.388(14)
C16 C15 1.404(14)
C16 C17 1.409(14)
C43 C42 1.363(16)
C40 C41 1.366(15)
C40 C39 1.501(15)
C52 C53 1.371(15)
C52 C51 1.494(15)
C5 C6 1.385(14)
C5 C10 1.389(14)
C5 C4 1.516(14)
C15 C20 1.383(14)
C15 C14 1.508(14)
C34 C35 1.367(15)
C34 C33 1.491(15)
C12 C13 1.351(13)
C6 C7 1.385(14)
C26 C25 1.378(15)
C13 C14 1.457(14)
C56 C55 1.377(15)
C7 C8 1.369(15)
C36 C35 1.354(17)
C36 C37 1.374(17)
C20 C19 1.387(14)
C10 C9 1.395(15)
C23 C24 1.358(17)
C23 C22 1.392(15)
C32 C31 1.370(16)
C27 C28 1.505(16)
C41 C42 1.394(16)
C37 C38 1.398(16)
C8 C9 1.389(15)
C28 C29 1.364(16)
C18 C17 1.376(14)
C18 C19 1.376(15)
C54 C55 1.381(16)
C54 C53 1.382(16)
C30 C31 1.374(17)
C30 C29 1.388(17)
C22 C21 1.493(16)
C48 C47 1.360(15)
C24 C25 1.368(17)
P3 F10 1.574(8)
P3 F8 1.581(8)
P3 F9 1.586(7)
P3 F7 1.598(7)
O7 C61 1.236(16)
C62 C61 1.508(19)
C60 C61 1.454(18)
O8 C64 1.198(14)
C63 C64 1.478(18)
